data_1542379
loop_
_publ_author_name
'He, Qun'
'Wu, Liang'
'Kou, Xuezhen'
'Butt, Nicholas'
'Yang, Guoqiang'
'Zhang, Wanbin'

_publ_section_title
;
 Pd(II)-Catalyzed Asymmetric Addition of Arylboronic Acids to
 Isatin-Derived Ketimines.
;
_journal_issue 2
_journal_name_full 'Organic letters'
_journal_page_first 288
_journal_page_last 291
_journal_paper_doi 10.1021/acs.orglett.5b03458
_journal_volume 18
_journal_year 2016
_chemical_absolute_configuration rm
_chemical_formula_moiety 'C25 H24 Cl2 N2 O3 S, 0.5(C H2 Cl2)'
_chemical_formula_sum 'C25.5 H25 Cl3 N2 O3 S'
_chemical_formula_weight 545.88
_chemical_name_systematic
;
 ?
;
_space_group_crystal_system orthorhombic
_space_group_IT_number 19
_space_group_name_Hall 'P 2ac 2ab'
_space_group_name_H-M_alt 'P 21 21 21'
_symmetry_space_group_name_Hall 'P 2ac 2ab'
_symmetry_space_group_name_H-M 'P 21 21 21'
_atom_sites_solution_hydrogens geom
_audit_creation_method SHELXL-2014
_cell_angle_alpha 90
_cell_angle_beta 90
_cell_angle_gamma 90
_cell_formula_units_Z 8
_cell_length_a 9.4307(5)
_cell_length_b 15.3888(8)
_cell_length_c 35.4348(18)
_cell_measurement_reflns_used 9137
_cell_measurement_temperature 150(2)
_cell_measurement_theta_max 68.26
_cell_measurement_theta_min 2.49
_cell_volume 5142.6(5)
_computing_structure_refinement 'SHELXL-2014 (Sheldrick, 2014)'
_diffrn_ambient_temperature 150(2)
_diffrn_measured_fraction_theta_full 0.998
_diffrn_measured_fraction_theta_max 0.997
_diffrn_measurement_device_type 'D8 VENTURE'
_diffrn_radiation_type CuK\a
_diffrn_radiation_wavelength 1.54178
_diffrn_reflns_av_R_equivalents 0.0365
_diffrn_reflns_av_unetI/netI 0.0284
_diffrn_reflns_laue_measured_fraction_full 0.998
_diffrn_reflns_laue_measured_fraction_max 0.997
_diffrn_reflns_limit_h_max 11
_diffrn_reflns_limit_h_min -11
_diffrn_reflns_limit_k_max 18
_diffrn_reflns_limit_k_min -17
_diffrn_reflns_limit_l_max 42
_diffrn_reflns_limit_l_min -42
_diffrn_reflns_number 48355
_diffrn_reflns_point_group_measured_fraction_full 0.999
_diffrn_reflns_point_group_measured_fraction_max 0.998
_diffrn_reflns_theta_full 67.679
_diffrn_reflns_theta_max 68.333
_diffrn_reflns_theta_min 2.494
_exptl_absorpt_coefficient_mu 4.240
_exptl_crystal_colour colorless
_exptl_crystal_density_diffrn 1.410
_exptl_crystal_description block
_exptl_crystal_F_000 2264
_exptl_crystal_size_max 0.200
_exptl_crystal_size_mid 0.100
_exptl_crystal_size_min 0.060
_refine_diff_density_max 0.404
_refine_diff_density_min -0.552
_refine_diff_density_rms 0.077
_refine_ls_abs_structure_details
;
 Refined as an inversion twin.
;
_refine_ls_abs_structure_Flack 0.055(10)
_refine_ls_extinction_method none
_refine_ls_goodness_of_fit_ref 0.902
_refine_ls_hydrogen_treatment constr
_refine_ls_matrix_type full
_refine_ls_number_parameters 623
_refine_ls_number_reflns 9387
_refine_ls_number_restraints 0
_refine_ls_restrained_S_all 0.902
_refine_ls_R_factor_all 0.0315
_refine_ls_R_factor_gt 0.0314
_refine_ls_shift/su_max 0.001
_refine_ls_shift/su_mean 0.000
_refine_ls_structure_factor_coef Fsqd
_refine_ls_weighting_details 'w=1/[\s^2^(Fo^2^)+(0.1000P)^2^] where P=(Fo^2^+2Fc^2^)/3'
_refine_ls_weighting_scheme calc
_refine_ls_wR_factor_gt 0.0954
_refine_ls_wR_factor_ref 0.0956
_reflns_Friedel_coverage 0.787
_reflns_friedel_fraction_full 1.000
_reflns_friedel_fraction_max 1.000
_reflns_number_gt 9343
_reflns_number_total 9387
_reflns_threshold_expression 'I > 2\s(I)'
_cod_data_source_file ol5b03458_si_003.cif
_cod_data_source_block t
_cod_depositor_comments
;

2019-02-25
Z value and formula fixed to values more according to usual
chemical conventions.                 miguel
;
_cod_original_formula_sum 'C51 H50 Cl6 N4 O6 S2'
_cod_original_formula_weight 1091.77
_cod_original_formula_moiety '2(C25 H24 Cl2 N2 O3 S), C H2 Cl2'
_cod_original_formula_units_Z 4
_cod_database_code 1542379
_shelx_space_group_comment
;
The symmetry employed for this shelxl refinement is uniquely defined
by the following loop, which should always be used as a source of
symmetry information in preference to the above space-group names.
They are only intended as comments.
;
_shelx_estimated_absorpt_t_min 0.478
_shelx_estimated_absorpt_t_max 0.781
_shelxl_version_number 2014-3

loop_
_space_group_symop_operation_xyz
'x, y, z'
'-x+1/2, -y, z+1/2'
'x+1/2, -y+1/2, -z'
'-x, y+1/2, -z+1/2'

loop_
_atom_site_label
_atom_site_type_symbol
_atom_site_fract_x
_atom_site_fract_y
_atom_site_fract_z
_atom_site_U_iso_or_equiv
_atom_site_adp_type
_atom_site_occupancy
_atom_site_site_symmetry_order
_atom_site_calc_flag
_atom_site_refinement_flags_posn
_atom_site_refinement_flags_adp
S1 S -0.22073(6) 0.64955(4) 0.25160(2) 0.01188(13) Uani 1 1 d . .
S2 S 0.65549(6) 0.41851(4) 0.33402(2) 0.01309(13) Uani 1 1 d . .
Cl1 Cl -0.55590(7) 0.62378(5) 0.09006(2) 0.02562(16) Uani 1 1 d . .
Cl2 Cl 0.01386(8) 0.61172(6) 0.06581(2) 0.03337(18) Uani 1 1 d . .
Cl3 Cl 0.49374(9) 0.85609(4) 0.39994(2) 0.03379(18) Uani 1 1 d . .
Cl4 Cl 0.35435(8) 0.57399(4) 0.48526(2) 0.02640(15) Uani 1 1 d . .
Cl5 Cl 0.02580(9) 0.58000(6) 0.42972(3) 0.0454(2) Uani 1 1 d . .
Cl6 Cl -0.11270(9) 0.74011(5) 0.40558(3) 0.0452(2) Uani 1 1 d . .
O1 O -0.42960(19) 0.72138(11) 0.17299(4) 0.0152(3) Uani 1 1 d . .
O2 O -0.15894(18) 0.67394(12) 0.21609(5) 0.0176(4) Uani 1 1 d . .
O3 O -0.14252(19) 0.59209(12) 0.27587(5) 0.0198(4) Uani 1 1 d . .
O4 O 0.64754(19) 0.49487(11) 0.43072(4) 0.0151(3) Uani 1 1 d . .
O5 O 0.6849(2) 0.50669(11) 0.34504(5) 0.0206(4) Uani 1 1 d . .
O6 O 0.5937(2) 0.40475(15) 0.29737(5) 0.0242(4) Uani 1 1 d . .
N1 N -0.3034(2) 0.60899(13) 0.14633(5) 0.0128(4) Uani 1 1 d . .
N2 N -0.3780(2) 0.60671(13) 0.24259(5) 0.0138(4) Uani 1 1 d . .
H2A H -0.4400 0.6014 0.2610 0.017 Uiso 1 1 calc R U
N3 N 0.4800(2) 0.58500(13) 0.40437(5) 0.0129(4) Uani 1 1 d . .
N4 N 0.5532(2) 0.37734(13) 0.36740(5) 0.0129(4) Uani 1 1 d . .
H4A H 0.5543 0.3213 0.3724 0.015 Uiso 1 1 calc R U
C1 C 0.3831(2) 0.38395(14) 0.41910(6) 0.0115(4) Uani 1 1 d . .
C2 C -0.2635(2) 0.52388(15) 0.15658(6) 0.0118(4) Uani 1 1 d . .
C3 C 0.3772(2) 0.57898(15) 0.37572(6) 0.0120(4) Uani 1 1 d . .
C4 C 0.3622(2) 0.49185(15) 0.36494(6) 0.0117(4) Uani 1 1 d . .
C5 C -0.4163(2) 0.57732(15) 0.20441(6) 0.0107(4) Uani 1 1 d . .
C6 C -0.3839(2) 0.64774(15) 0.17375(6) 0.0115(4) Uani 1 1 d . .
C7 C -0.3283(2) 0.50173(15) 0.19028(6) 0.0124(4) Uani 1 1 d . .
C8 C 0.5295(3) 0.66407(15) 0.42239(7) 0.0154(5) Uani 1 1 d . .
H8A H 0.5745 0.7015 0.4031 0.018 Uiso 1 1 calc R U
H8B H 0.6030 0.6487 0.4412 0.018 Uiso 1 1 calc R U
C9 C 0.4603(2) 0.43659(14) 0.38845(6) 0.0100(4) Uani 1 1 d . .
C10 C -0.1740(3) 0.46696(17) 0.13782(6) 0.0172(5) Uani 1 1 d . .
H10A H -0.1280 0.4831 0.1150 0.021 Uiso 1 1 calc R U
C11 C 0.4636(3) 0.33507(15) 0.44447(7) 0.0155(5) Uani 1 1 d . .
H11A H 0.5631 0.3297 0.4410 0.019 Uiso 1 1 calc R U
C12 C -0.8689(3) 0.53851(19) 0.19523(8) 0.0246(6) Uani 1 1 d . .
H12A H -0.9685 0.5307 0.1929 0.029 Uiso 1 1 calc R U
C13 C -0.5764(3) 0.56053(16) 0.20279(6) 0.0133(4) Uani 1 1 d . .
C14 C -0.1543(3) 0.38501(17) 0.15385(7) 0.0207(5) Uani 1 1 d . .
H14A H -0.0946 0.3441 0.1415 0.025 Uiso 1 1 calc R U
C15 C -0.2480(3) 0.65767(15) 0.11434(7) 0.0174(5) Uani 1 1 d . .
H15A H -0.1448 0.6660 0.1179 0.021 Uiso 1 1 calc R U
H15B H -0.2927 0.7159 0.1141 0.021 Uiso 1 1 calc R U
C16 C 0.2043(3) 0.61948(18) 0.33058(7) 0.0223(5) Uani 1 1 d . .
H16A H 0.1482 0.6628 0.3187 0.027 Uiso 1 1 calc R U
C17 C 0.1889(3) 0.53382(19) 0.31956(7) 0.0221(5) Uani 1 1 d . .
H17A H 0.1234 0.5193 0.3002 0.027 Uiso 1 1 calc R U
C18 C 0.2690(3) 0.46869(17) 0.33673(7) 0.0170(5) Uani 1 1 d . .
H18A H 0.2595 0.4098 0.3292 0.020 Uiso 1 1 calc R U
C19 C -0.6692(3) 0.59782(18) 0.22865(7) 0.0197(5) Uani 1 1 d . .
H19A H -0.6332 0.6312 0.2491 0.024 Uiso 1 1 calc R U
C20 C 0.2998(3) 0.64433(17) 0.35865(7) 0.0178(5) Uani 1 1 d . .
H20A H 0.3111 0.7035 0.3657 0.021 Uiso 1 1 calc R U
C21 C 0.8150(3) 0.35331(16) 0.33763(7) 0.0178(5) Uani 1 1 d . .
C22 C -0.3083(3) 0.42070(16) 0.20621(7) 0.0168(5) Uani 1 1 d . .
H22A H -0.3532 0.4054 0.2292 0.020 Uiso 1 1 calc R U
C23 C -0.2202(3) 0.36214(16) 0.18748(8) 0.0212(5) Uani 1 1 d . .
H23A H -0.2051 0.3060 0.1978 0.025 Uiso 1 1 calc R U
C24 C 0.4138(3) 0.71545(16) 0.44194(6) 0.0155(5) Uani 1 1 d . .
C25 C 0.2526(3) 0.30012(17) 0.47964(7) 0.0210(5) Uani 1 1 d . .
H25A H 0.2082 0.2725 0.5005 0.025 Uiso 1 1 calc R U
C26 C 0.2378(3) 0.38886(16) 0.42383(7) 0.0171(5) Uani 1 1 d . .
H26A H 0.1822 0.4213 0.4065 0.020 Uiso 1 1 calc R U
C27 C 0.5459(2) 0.50699(15) 0.41034(6) 0.0117(4) Uani 1 1 d . .
C28 C -0.1616(3) 0.59496(17) 0.05186(7) 0.0201(5) Uani 1 1 d . .
C29 C -0.4338(3) 0.56326(18) 0.02725(7) 0.0248(6) Uani 1 1 d . .
H29A H -0.5279 0.5519 0.0191 0.030 Uiso 1 1 calc R U
C30 C -0.8141(3) 0.5863(2) 0.22463(8) 0.0263(6) Uani 1 1 d . .
H30A H -0.8767 0.6118 0.2425 0.032 Uiso 1 1 calc R U
C31 C 0.1722(3) 0.34634(17) 0.45400(7) 0.0214(5) Uani 1 1 d . .
H31A H 0.0721 0.3492 0.4569 0.026 Uiso 1 1 calc R U
C32 C -0.2730(3) 0.61463(16) 0.07651(7) 0.0176(5) Uani 1 1 d . .
C33 C -0.6318(3) 0.51213(17) 0.17319(7) 0.0192(5) Uani 1 1 d . .
H33A H -0.5694 0.4857 0.1555 0.023 Uiso 1 1 calc R U
C34 C -0.7773(3) 0.50180(19) 0.16907(8) 0.0251(6) Uani 1 1 d . .
H34A H -0.8140 0.4697 0.1484 0.030 Uiso 1 1 calc R U
C35 C 0.3881(3) 0.80287(16) 0.43293(7) 0.0200(5) Uani 1 1 d . .
C36 C -0.1826(3) 0.56205(18) 0.01597(7) 0.0252(6) Uani 1 1 d . .
H36A H -0.1041 0.5509 -0.0001 0.030 Uiso 1 1 calc R U
C37 C 0.3982(3) 0.29414(17) 0.47486(7) 0.0199(5) Uani 1 1 d . .
H37A H 0.4536 0.2620 0.4924 0.024 Uiso 1 1 calc R U
C38 C -0.2619(3) 0.74672(16) 0.27848(7) 0.0153(5) Uani 1 1 d . .
C39 C 0.3273(3) 0.68072(18) 0.47030(7) 0.0211(5) Uani 1 1 d . .
C40 C -0.3195(4) 0.54553(19) 0.00386(7) 0.0266(6) Uani 1 1 d . .
H40A H -0.3353 0.5220 -0.0206 0.032 Uiso 1 1 calc R U
C41 C -0.4088(3) 0.59800(17) 0.06292(7) 0.0189(5) Uani 1 1 d . .
C42 C 0.7766(3) 0.25771(18) 0.34155(11) 0.0344(7) Uani 1 1 d . .
H42A H 0.7237 0.2389 0.3192 0.052 Uiso 1 1 calc R U
H42B H 0.8634 0.2231 0.3439 0.052 Uiso 1 1 calc R U
H42C H 0.7178 0.2495 0.3641 0.052 Uiso 1 1 calc R U
C43 C 0.8974(3) 0.3841(2) 0.37213(9) 0.0328(7) Uani 1 1 d . .
H43A H 0.9215 0.4456 0.3692 0.049 Uiso 1 1 calc R U
H43B H 0.8391 0.3763 0.3948 0.049 Uiso 1 1 calc R U
H43C H 0.9847 0.3499 0.3746 0.049 Uiso 1 1 calc R U
C44 C -0.3558(3) 0.72119(19) 0.31199(7) 0.0254(6) Uani 1 1 d . .
H44A H -0.4469 0.6994 0.3027 0.038 Uiso 1 1 calc R U
H44B H -0.3086 0.6757 0.3267 0.038 Uiso 1 1 calc R U
H44C H -0.3720 0.7722 0.3280 0.038 Uiso 1 1 calc R U
C45 C 0.1963(4) 0.8122(2) 0.47652(9) 0.0351(7) Uani 1 1 d . .
H45A H 0.1213 0.8444 0.4877 0.042 Uiso 1 1 calc R U
C46 C 0.2811(4) 0.85052(19) 0.44945(8) 0.0293(6) Uani 1 1 d . .
H46A H 0.2658 0.9093 0.4423 0.035 Uiso 1 1 calc R U
C47 C -0.3360(3) 0.81195(18) 0.25273(8) 0.0282(6) Uani 1 1 d . .
H47A H -0.4275 0.7882 0.2446 0.042 Uiso 1 1 calc R U
H47B H -0.3514 0.8664 0.2665 0.042 Uiso 1 1 calc R U
H47C H -0.2766 0.8231 0.2306 0.042 Uiso 1 1 calc R U
C48 C -0.1190(3) 0.78105(19) 0.29175(8) 0.0254(6) Uani 1 1 d . .
H48A H -0.0739 0.7380 0.3082 0.038 Uiso 1 1 calc R U
H48B H -0.0582 0.7920 0.2698 0.038 Uiso 1 1 calc R U
H48C H -0.1330 0.8353 0.3058 0.038 Uiso 1 1 calc R U
C49 C 0.2201(4) 0.7270(2) 0.48741(8) 0.0308(6) Uani 1 1 d . .
H49A H 0.1634 0.7009 0.5064 0.037 Uiso 1 1 calc R U
C50 C 0.8976(3) 0.3690(2) 0.30111(8) 0.0327(7) Uani 1 1 d . .
H50A H 0.9215 0.4308 0.2991 0.049 Uiso 1 1 calc R U
H50B H 0.9850 0.3345 0.3014 0.049 Uiso 1 1 calc R U
H50C H 0.8393 0.3518 0.2795 0.049 Uiso 1 1 calc R U
C51 C -0.0915(3) 0.6279(2) 0.39712(9) 0.0342(7) Uani 1 1 d . .
H51A H -0.1850 0.5989 0.3988 0.041 Uiso 1 1 calc R U
H51B H -0.0547 0.6192 0.3712 0.041 Uiso 1 1 calc R U

loop_
_atom_site_aniso_label
_atom_site_aniso_U_11
_atom_site_aniso_U_22
_atom_site_aniso_U_33
_atom_site_aniso_U_23
_atom_site_aniso_U_13
_atom_site_aniso_U_12
S1 0.0077(3) 0.0132(2) 0.0147(3) -0.00084(19) 0.00004(19) 0.00212(19)
S2 0.0111(3) 0.0142(3) 0.0140(2) -0.00003(19) 0.00247(19) -0.0008(2)
Cl1 0.0190(3) 0.0358(4) 0.0220(3) 0.0016(3) 0.0033(2) 0.0064(3)
Cl2 0.0208(3) 0.0508(4) 0.0285(3) 0.0039(3) 0.0084(2) -0.0001(3)
Cl3 0.0439(4) 0.0156(3) 0.0419(4) 0.0063(3) 0.0117(3) 0.0024(3)
Cl4 0.0306(3) 0.0206(3) 0.0280(3) 0.0046(2) 0.0071(3) -0.0008(3)
Cl5 0.0359(4) 0.0377(4) 0.0627(5) 0.0036(4) -0.0087(4) -0.0020(4)
Cl6 0.0360(4) 0.0311(4) 0.0683(5) 0.0046(4) 0.0039(4) -0.0076(3)
O1 0.0160(8) 0.0117(8) 0.0179(7) 0.0006(6) -0.0008(6) 0.0047(7)
O2 0.0119(8) 0.0232(8) 0.0177(7) -0.0007(7) 0.0030(6) -0.0022(7)
O3 0.0150(8) 0.0204(8) 0.0239(9) 0.0051(7) -0.0038(7) 0.0058(7)
O4 0.0138(8) 0.0149(8) 0.0167(7) 0.0009(6) -0.0048(6) -0.0005(7)
O5 0.0214(9) 0.0123(8) 0.0280(9) -0.0005(7) 0.0073(7) -0.0022(7)
O6 0.0181(9) 0.0402(11) 0.0144(8) -0.0015(8) 0.0004(7) -0.0014(8)
N1 0.0146(9) 0.0106(9) 0.0133(9) 0.0018(7) 0.0027(7) 0.0027(8)
N2 0.0110(9) 0.0188(10) 0.0116(8) -0.0015(7) 0.0008(7) -0.0020(8)
N3 0.0134(9) 0.0095(9) 0.0158(9) -0.0026(7) -0.0019(7) 0.0024(8)
N4 0.0139(9) 0.0094(9) 0.0152(9) -0.0033(7) 0.0069(7) -0.0020(8)
C1 0.0143(11) 0.0079(9) 0.0123(9) -0.0033(8) 0.0016(8) -0.0025(9)
C2 0.0097(10) 0.0103(10) 0.0154(10) -0.0010(8) -0.0031(8) 0.0018(8)
C3 0.0104(10) 0.0127(10) 0.0129(9) 0.0012(8) -0.0009(8) -0.0009(9)
C4 0.0098(10) 0.0125(10) 0.0128(9) 0.0011(8) 0.0008(8) -0.0012(9)
C5 0.0114(11) 0.0101(10) 0.0105(9) 0.0006(8) -0.0011(8) 0.0019(9)
C6 0.0080(10) 0.0131(10) 0.0133(10) -0.0005(8) -0.0008(8) -0.0006(9)
C7 0.0099(11) 0.0136(11) 0.0137(9) -0.0011(8) -0.0015(8) 0.0009(9)
C8 0.0144(11) 0.0101(10) 0.0217(11) -0.0039(9) 0.0013(9) -0.0024(9)
C9 0.0093(10) 0.0092(10) 0.0115(9) -0.0008(8) -0.0004(8) 0.0000(8)
C10 0.0159(11) 0.0205(12) 0.0152(10) -0.0025(9) 0.0028(9) 0.0057(10)
C11 0.0139(11) 0.0130(11) 0.0196(11) 0.0022(9) 0.0002(9) -0.0010(9)
C12 0.0098(11) 0.0298(14) 0.0341(14) 0.0115(11) -0.0045(10) -0.0038(11)
C13 0.0129(11) 0.0121(10) 0.0151(10) 0.0045(8) 0.0002(9) 0.0003(9)
C14 0.0175(12) 0.0209(12) 0.0238(11) -0.0073(10) -0.0018(10) 0.0092(10)
C15 0.0209(12) 0.0147(11) 0.0167(11) 0.0014(9) 0.0043(9) -0.0010(10)
C16 0.0134(11) 0.0262(13) 0.0275(12) 0.0126(11) -0.0061(10) 0.0009(10)
C17 0.0165(12) 0.0293(13) 0.0205(11) 0.0075(10) -0.0072(9) -0.0052(11)
C18 0.0161(11) 0.0184(11) 0.0165(10) 0.0017(9) -0.0029(9) -0.0057(10)
C19 0.0139(12) 0.0288(13) 0.0163(11) -0.0027(10) -0.0001(9) 0.0031(10)
C20 0.0162(11) 0.0145(11) 0.0227(11) 0.0027(9) 0.0023(9) 0.0007(10)
C21 0.0107(10) 0.0160(11) 0.0266(12) -0.0036(9) 0.0001(9) -0.0001(9)
C22 0.0161(11) 0.0154(11) 0.0191(11) 0.0009(9) -0.0003(9) 0.0043(10)
C23 0.0232(13) 0.0130(11) 0.0273(12) 0.0016(10) -0.0022(10) 0.0078(10)
C24 0.0168(12) 0.0124(10) 0.0173(10) -0.0059(9) -0.0018(9) -0.0001(9)
C25 0.0250(14) 0.0187(12) 0.0193(11) 0.0033(10) 0.0065(10) -0.0048(10)
C26 0.0136(11) 0.0170(11) 0.0206(11) 0.0003(9) 0.0006(9) -0.0007(9)
C27 0.0133(11) 0.0108(10) 0.0109(9) 0.0014(8) 0.0016(8) -0.0010(9)
C28 0.0221(13) 0.0181(11) 0.0200(11) 0.0061(9) 0.0045(10) 0.0032(10)
C29 0.0319(15) 0.0237(13) 0.0187(12) 0.0023(10) -0.0016(11) 0.0015(12)
C30 0.0152(12) 0.0395(15) 0.0240(12) 0.0040(12) 0.0033(10) 0.0043(12)
C31 0.0179(12) 0.0224(12) 0.0240(12) -0.0009(10) 0.0049(10) -0.0025(10)
C32 0.0232(13) 0.0154(11) 0.0143(11) 0.0041(9) 0.0039(9) 0.0021(10)
C33 0.0157(12) 0.0175(12) 0.0242(12) -0.0013(9) -0.0012(10) 0.0008(10)
C34 0.0221(14) 0.0222(13) 0.0312(13) 0.0008(11) -0.0068(11) -0.0074(11)
C35 0.0266(14) 0.0140(11) 0.0195(11) -0.0043(9) -0.0002(10) 0.0011(10)
C36 0.0371(15) 0.0212(12) 0.0174(11) 0.0047(10) 0.0102(11) 0.0066(11)
C37 0.0252(14) 0.0154(11) 0.0191(11) 0.0041(9) -0.0033(9) -0.0020(10)
C38 0.0146(12) 0.0150(11) 0.0164(10) -0.0041(9) -0.0014(9) 0.0031(9)
C39 0.0212(13) 0.0191(12) 0.0230(11) -0.0030(10) 0.0014(10) 0.0004(11)
C40 0.0390(17) 0.0262(13) 0.0147(11) -0.0019(10) 0.0026(11) 0.0035(13)
C41 0.0226(13) 0.0177(11) 0.0164(11) 0.0040(9) 0.0048(9) 0.0052(10)
C42 0.0184(14) 0.0157(13) 0.069(2) -0.0069(14) 0.0034(14) 0.0017(11)
C43 0.0188(14) 0.0436(17) 0.0360(15) -0.0106(14) -0.0094(11) 0.0067(13)
C44 0.0248(14) 0.0308(14) 0.0206(11) -0.0111(11) 0.0059(11) -0.0022(12)
C45 0.0376(17) 0.0350(17) 0.0327(15) -0.0108(12) 0.0094(13) 0.0163(15)
C46 0.0410(17) 0.0196(12) 0.0272(13) -0.0057(10) -0.0003(12) 0.0099(13)
C47 0.0377(17) 0.0198(12) 0.0271(12) -0.0052(10) -0.0101(12) 0.0133(12)
C48 0.0209(14) 0.0244(13) 0.0308(13) -0.0083(11) -0.0043(10) -0.0067(11)
C49 0.0317(16) 0.0340(15) 0.0265(13) -0.0069(12) 0.0101(12) 0.0055(13)
C50 0.0183(13) 0.0438(18) 0.0360(15) 0.0034(13) 0.0110(11) 0.0054(13)
C51 0.0245(15) 0.0358(16) 0.0424(16) -0.0044(14) 0.0016(13) -0.0052(13)

loop_
_atom_type_symbol
_atom_type_description
_atom_type_scat_dispersion_real
_atom_type_scat_dispersion_imag
_atom_type_scat_source
C C 0.0181 0.0091 'International Tables Vol C Tables 4.2.6.8 and 6.1.1.4'
H H 0.0000 0.0000 'International Tables Vol C Tables 4.2.6.8 and 6.1.1.4'
Cl Cl 0.3639 0.7018 'International Tables Vol C Tables 4.2.6.8 and 6.1.1.4'
N N 0.0311 0.0180 'International Tables Vol C Tables 4.2.6.8 and 6.1.1.4'
O O 0.0492 0.0322 'International Tables Vol C Tables 4.2.6.8 and 6.1.1.4'
S S 0.3331 0.5567 'International Tables Vol C Tables 4.2.6.8 and 6.1.1.4'

loop_
_geom_angle_atom_site_label_1
_geom_angle_atom_site_label_2
_geom_angle_atom_site_label_3
_geom_angle
O2 S1 O3 118.46(11)
O2 S1 N2 107.38(10)
O3 S1 N2 109.30(11)
O2 S1 C38 109.34(11)
O3 S1 C38 107.62(11)
N2 S1 C38 103.75(11)
O5 S2 O6 117.48(12)
O5 S2 N4 106.26(10)
O6 S2 N4 110.65(11)
O5 S2 C21 110.05(12)
O6 S2 C21 108.57(12)
N4 S2 C21 102.83(11)
C6 N1 C2 111.68(18)
C6 N1 C15 121.82(19)
C2 N1 C15 125.7(2)
C5 N2 S1 121.36(16)
C5 N2 H2A 119.3
S1 N2 H2A 119.3
C27 N3 C3 111.53(19)
C27 N3 C8 121.42(19)
C3 N3 C8 126.5(2)
C9 N4 S2 118.29(15)
C9 N4 H4A 120.9
S2 N4 H4A 120.9
C26 C1 C11 119.3(2)
C26 C1 C9 121.7(2)
C11 C1 C9 118.8(2)
C7 C2 C10 121.8(2)
C7 C2 N1 109.5(2)
C10 C2 N1 128.7(2)
C20 C3 C4 121.6(2)
C20 C3 N3 129.2(2)
C4 C3 N3 109.2(2)
C18 C4 C3 120.6(2)
C18 C4 C9 130.3(2)
C3 C4 C9 109.09(19)
N2 C5 C7 113.90(18)
N2 C5 C13 109.18(19)
C7 C5 C13 113.5(2)
N2 C5 C6 112.17(18)
C7 C5 C6 101.25(18)
C13 C5 C6 106.46(18)
O1 C6 N1 126.0(2)
O1 C6 C5 126.4(2)
N1 C6 C5 107.43(19)
C22 C7 C2 121.0(2)
C22 C7 C5 129.3(2)
C2 C7 C5 109.8(2)
N3 C8 C24 114.0(2)
N3 C8 H8A 108.7
C24 C8 H8A 108.7
N3 C8 H8B 108.7
C24 C8 H8B 108.7
H8A C8 H8B 107.6
N4 C9 C4 115.83(18)
N4 C9 C1 108.30(17)
C4 C9 C1 113.39(18)
N4 C9 C27 112.06(18)
C4 C9 C27 101.59(17)
C1 C9 C27 105.07(17)
C2 C10 C14 117.2(2)
C2 C10 H10A 121.4
C14 C10 H10A 121.4
C37 C11 C1 120.1(2)
C37 C11 H11A 120.0
C1 C11 H11A 120.0
C30 C12 C34 119.3(3)
C30 C12 H12A 120.3
C34 C12 H12A 120.3
C33 C13 C19 118.8(2)
C33 C13 C5 119.3(2)
C19 C13 C5 121.7(2)
C23 C14 C10 121.2(2)
C23 C14 H14A 119.4
C10 C14 H14A 119.4
N1 C15 C32 114.1(2)
N1 C15 H15A 108.7
C32 C15 H15A 108.7
N1 C15 H15B 108.7
C32 C15 H15B 108.7
H15A C15 H15B 107.6
C17 C16 C20 122.1(2)
C17 C16 H16A 119.0
C20 C16 H16A 119.0
C16 C17 C18 120.3(2)
C16 C17 H17A 119.8
C18 C17 H17A 119.8
C4 C18 C17 118.4(2)
C4 C18 H18A 120.8
C17 C18 H18A 120.8
C30 C19 C13 120.0(2)
C30 C19 H19A 120.0
C13 C19 H19A 120.0
C3 C20 C16 117.0(2)
C3 C20 H20A 121.5
C16 C20 H20A 121.5
C42 C21 C43 110.4(3)
C42 C21 C50 110.6(2)
C43 C21 C50 111.7(2)
C42 C21 S2 110.09(18)
C43 C21 S2 107.94(18)
C50 C21 S2 106.00(19)
C7 C22 C23 118.1(2)
C7 C22 H22A 121.0
C23 C22 H22A 121.0
C14 C23 C22 120.7(2)
C14 C23 H23A 119.6
C22 C23 H23A 119.6
C39 C24 C35 115.4(2)
C39 C24 C8 123.3(2)
C35 C24 C8 121.4(2)
C31 C25 C37 119.8(2)
C31 C25 H25A 120.1
C37 C25 H25A 120.1
C1 C26 C31 120.4(2)
C1 C26 H26A 119.8
C31 C26 H26A 119.8
O4 C27 N3 125.8(2)
O4 C27 C9 126.8(2)
N3 C27 C9 107.31(19)
C36 C28 C32 123.1(3)
C36 C28 Cl2 116.7(2)
C32 C28 Cl2 120.2(2)
C40 C29 C41 119.1(3)
C40 C29 H29A 120.4
C41 C29 H29A 120.4
C12 C30 C19 121.1(3)
C12 C30 H30A 119.4
C19 C30 H30A 119.4
C25 C31 C26 120.1(2)
C25 C31 H31A 119.9
C26 C31 H31A 119.9
C41 C32 C28 115.8(2)
C41 C32 C15 122.0(2)
C28 C32 C15 122.1(2)
C34 C33 C13 120.8(3)
C34 C33 H33A 119.6
C13 C33 H33A 119.6
C12 C34 C33 119.9(3)
C12 C34 H34A 120.1
C33 C34 H34A 120.1
C46 C35 C24 122.7(3)
C46 C35 Cl3 117.0(2)
C24 C35 Cl3 120.3(2)
C28 C36 C40 119.1(3)
C28 C36 H36A 120.5
C40 C36 H36A 120.5
C25 C37 C11 120.2(2)
C25 C37 H37A 119.9
C11 C37 H37A 119.9
C48 C38 C47 111.2(2)
C48 C38 C44 111.2(2)
C47 C38 C44 111.6(2)
C48 C38 S1 104.99(17)
C47 C38 S1 109.04(17)
C44 C38 S1 108.61(17)
C49 C39 C24 123.1(3)
C49 C39 Cl4 117.4(2)
C24 C39 Cl4 119.5(2)
C36 C40 C29 120.2(2)
C36 C40 H40A 119.9
C29 C40 H40A 119.9
C32 C41 C29 122.7(2)
C32 C41 Cl1 120.14(19)
C29 C41 Cl1 117.1(2)
C21 C42 H42A 109.5
C21 C42 H42B 109.5
H42A C42 H42B 109.5
C21 C42 H42C 109.5
H42A C42 H42C 109.5
H42B C42 H42C 109.5
C21 C43 H43A 109.5
C21 C43 H43B 109.5
H43A C43 H43B 109.5
C21 C43 H43C 109.5
H43A C43 H43C 109.5
H43B C43 H43C 109.5
C38 C44 H44A 109.5
C38 C44 H44B 109.5
H44A C44 H44B 109.5
C38 C44 H44C 109.5
H44A C44 H44C 109.5
H44B C44 H44C 109.5
C46 C45 C49 120.2(3)
C46 C45 H45A 119.9
C49 C45 H45A 119.9
C35 C46 C45 119.5(3)
C35 C46 H46A 120.3
C45 C46 H46A 120.3
C38 C47 H47A 109.5
C38 C47 H47B 109.5
H47A C47 H47B 109.5
C38 C47 H47C 109.5
H47A C47 H47C 109.5
H47B C47 H47C 109.5
C38 C48 H48A 109.5
C38 C48 H48B 109.5
H48A C48 H48B 109.5
C38 C48 H48C 109.5
H48A C48 H48C 109.5
H48B C48 H48C 109.5
C39 C49 C45 119.1(3)
C39 C49 H49A 120.5
C45 C49 H49A 120.5
C21 C50 H50A 109.5
C21 C50 H50B 109.5
H50A C50 H50B 109.5
C21 C50 H50C 109.5
H50A C50 H50C 109.5
H50B C50 H50C 109.5
Cl5 C51 Cl6 111.67(18)
Cl5 C51 H51A 109.3
Cl6 C51 H51A 109.3
Cl5 C51 H51B 109.3
Cl6 C51 H51B 109.3
H51A C51 H51B 107.9

loop_
_geom_bond_atom_site_label_1
_geom_bond_atom_site_label_2
_geom_bond_distance
S1 O2 1.4366(17)
S1 O3 1.4370(18)
S1 N2 1.654(2)
S1 C38 1.815(2)
S2 O5 1.4389(18)
S2 O6 1.4393(18)
S2 N4 1.6527(19)
S2 C21 1.813(3)
Cl1 C41 1.734(3)
Cl2 C28 1.746(3)
Cl3 C35 1.741(3)
Cl4 C39 1.745(3)
Cl5 C51 1.762(3)
Cl6 C51 1.764(3)
O1 C6 1.213(3)
O4 C27 1.215(3)
N1 C6 1.370(3)
N1 C2 1.410(3)
N1 C15 1.456(3)
N2 C5 1.471(3)
N2 H2A 0.8800
N3 C27 1.368(3)
N3 C3 1.406(3)
N3 C8 1.451(3)
N4 C9 1.468(3)
N4 H4A 0.8800
C1 C26 1.383(3)
C1 C11 1.396(3)
C1 C9 1.538(3)
C2 C7 1.384(3)
C2 C10 1.386(3)
C3 C20 1.382(3)
C3 C4 1.401(3)
C4 C18 1.378(3)
C4 C9 1.507(3)
C5 C7 1.515(3)
C5 C13 1.533(3)
C5 C6 1.565(3)
C7 C22 1.382(3)
C8 C24 1.515(3)
C8 H8A 0.9900
C8 H8B 0.9900
C9 C27 1.558(3)
C10 C14 1.396(4)
C10 H10A 0.9500
C11 C37 1.391(3)
C11 H11A 0.9500
C12 C30 1.376(4)
C12 C34 1.388(4)
C12 H12A 0.9500
C13 C33 1.388(4)
C13 C19 1.391(3)
C14 C23 1.389(4)
C14 H14A 0.9500
C15 C32 1.514(3)
C15 H15A 0.9900
C15 H15B 0.9900
C16 C17 1.382(4)
C16 C20 1.395(4)
C16 H16A 0.9500
C17 C18 1.395(4)
C17 H17A 0.9500
C18 H18A 0.9500
C19 C30 1.385(4)
C19 H19A 0.9500
C20 H20A 0.9500
C21 C42 1.522(4)
C21 C43 1.524(4)
C21 C50 1.529(4)
C22 C23 1.394(4)
C22 H22A 0.9500
C23 H23A 0.9500
C24 C39 1.400(4)
C24 C35 1.404(4)
C25 C31 1.381(4)
C25 C37 1.387(4)
C25 H25A 0.9500
C26 C31 1.398(4)
C26 H26A 0.9500
C28 C36 1.383(4)
C28 C32 1.399(3)
C29 C40 1.387(4)
C29 C41 1.392(4)
C29 H29A 0.9500
C30 H30A 0.9500
C31 H31A 0.9500
C32 C41 1.392(4)
C33 C34 1.389(4)
C33 H33A 0.9500
C34 H34A 0.9500
C35 C46 1.378(4)
C36 C40 1.385(5)
C36 H36A 0.9500
C37 H37A 0.9500
C38 C48 1.522(3)
C38 C47 1.526(3)
C38 C44 1.532(3)
C39 C49 1.378(4)
C40 H40A 0.9500
C42 H42A 0.9800
C42 H42B 0.9800
C42 H42C 0.9800
C43 H43A 0.9800
C43 H43B 0.9800
C43 H43C 0.9800
C44 H44A 0.9800
C44 H44B 0.9800
C44 H44C 0.9800
C45 C46 1.381(5)
C45 C49 1.385(5)
C45 H45A 0.9500
C46 H46A 0.9500
C47 H47A 0.9800
C47 H47B 0.9800
C47 H47C 0.9800
C48 H48A 0.9800
C48 H48B 0.9800
C48 H48C 0.9800
C49 H49A 0.9500
C50 H50A 0.9800
C50 H50B 0.9800
C50 H50C 0.9800
C51 H51A 0.9900
C51 H51B 0.9900

loop_
_geom_torsion_atom_site_label_1
_geom_torsion_atom_site_label_2
_geom_torsion_atom_site_label_3
_geom_torsion_atom_site_label_4
_geom_torsion
O2 S1 N2 C5 16.7(2)
O3 S1 N2 C5 -113.02(19)
C38 S1 N2 C5 132.40(18)
O5 S2 N4 C9 28.73(19)
O6 S2 N4 C9 -99.85(18)
C21 S2 N4 C9 144.37(17)
C6 N1 C2 C7 5.1(3)
C15 N1 C2 C7 174.7(2)
C6 N1 C2 C10 -174.6(2)
C15 N1 C2 C10 -5.0(4)
C27 N3 C3 C20 -172.1(2)
C8 N3 C3 C20 -0.8(4)
C27 N3 C3 C4 6.8(3)
C8 N3 C3 C4 178.1(2)
C20 C3 C4 C18 0.0(4)
N3 C3 C4 C18 -179.0(2)
C20 C3 C4 C9 179.8(2)
N3 C3 C4 C9 0.8(3)
S1 N2 C5 C7 64.8(2)
S1 N2 C5 C13 -167.23(16)
S1 N2 C5 C6 -49.5(2)
C2 N1 C6 O1 177.9(2)
C15 N1 C6 O1 7.9(4)
C2 N1 C6 C5 -6.7(3)
C15 N1 C6 C5 -176.8(2)
N2 C5 C6 O1 -57.3(3)
C7 C5 C6 O1 -179.1(2)
C13 C5 C6 O1 62.1(3)
N2 C5 C6 N1 127.4(2)
C7 C5 C6 N1 5.6(2)
C13 C5 C6 N1 -113.2(2)
C10 C2 C7 C22 -1.4(4)
N1 C2 C7 C22 178.9(2)
C10 C2 C7 C5 178.6(2)
N1 C2 C7 C5 -1.1(3)
N2 C5 C7 C22 56.7(3)
C13 C5 C7 C22 -69.0(3)
C6 C5 C7 C22 177.3(2)
N2 C5 C7 C2 -123.3(2)
C13 C5 C7 C2 111.0(2)
C6 C5 C7 C2 -2.7(2)
C27 N3 C8 C24 -130.1(2)
C3 N3 C8 C24 59.4(3)
S2 N4 C9 C4 54.5(2)
S2 N4 C9 C1 -176.81(15)
S2 N4 C9 C27 -61.4(2)
C18 C4 C9 N4 51.2(3)
C3 C4 C9 N4 -128.5(2)
C18 C4 C9 C1 -74.9(3)
C3 C4 C9 C1 105.3(2)
C18 C4 C9 C27 172.9(2)
C3 C4 C9 C27 -6.9(2)
C26 C1 C9 N4 -130.2(2)
C11 C1 C9 N4 54.5(3)
C26 C1 C9 C4 -0.2(3)
C11 C1 C9 C4 -175.4(2)
C26 C1 C9 C27 109.8(2)
C11 C1 C9 C27 -65.4(2)
C7 C2 C10 C14 1.6(4)
N1 C2 C10 C14 -178.8(2)
C26 C1 C11 C37 -2.1(3)
C9 C1 C11 C37 173.3(2)
N2 C5 C13 C33 -163.8(2)
C7 C5 C13 C33 -35.6(3)
C6 C5 C13 C33 74.9(3)
N2 C5 C13 C19 21.0(3)
C7 C5 C13 C19 149.2(2)
C6 C5 C13 C19 -100.3(3)
C2 C10 C14 C23 -0.9(4)
C6 N1 C15 C32 -131.8(2)
C2 N1 C15 C32 59.6(3)
C20 C16 C17 C18 0.5(4)
C3 C4 C18 C17 -0.8(4)
C9 C4 C18 C17 179.5(2)
C16 C17 C18 C4 0.5(4)
C33 C13 C19 C30 0.0(4)
C5 C13 C19 C30 175.3(3)
C4 C3 C20 C16 1.0(4)
N3 C3 C20 C16 179.7(2)
C17 C16 C20 C3 -1.2(4)
O5 S2 C21 C42 157.5(2)
O6 S2 C21 C42 -72.6(2)
N4 S2 C21 C42 44.6(2)
O5 S2 C21 C43 37.0(2)
O6 S2 C21 C43 166.8(2)
N4 S2 C21 C43 -75.9(2)
O5 S2 C21 C50 -82.9(2)
O6 S2 C21 C50 47.0(2)
N4 S2 C21 C50 164.25(19)
C2 C7 C22 C23 0.4(4)
C5 C7 C22 C23 -179.6(2)
C10 C14 C23 C22 0.0(4)
C7 C22 C23 C14 0.2(4)
N3 C8 C24 C39 57.1(3)
N3 C8 C24 C35 -124.0(2)
C11 C1 C26 C31 0.9(4)
C9 C1 C26 C31 -174.3(2)
C3 N3 C27 O4 172.6(2)
C8 N3 C27 O4 0.8(3)
C3 N3 C27 C9 -11.1(2)
C8 N3 C27 C9 177.07(19)
N4 C9 C27 O4 -48.8(3)
C4 C9 C27 O4 -173.1(2)
C1 C9 C27 O4 68.6(3)
N4 C9 C27 N3 135.00(19)
C4 C9 C27 N3 10.7(2)
C1 C9 C27 N3 -107.6(2)
C34 C12 C30 C19 -0.4(4)
C13 C19 C30 C12 -0.2(4)
C37 C25 C31 C26 -1.6(4)
C1 C26 C31 C25 0.9(4)
C36 C28 C32 C41 0.8(4)
Cl2 C28 C32 C41 -179.26(19)
C36 C28 C32 C15 -174.7(2)
Cl2 C28 C32 C15 5.3(3)
N1 C15 C32 C41 61.3(3)
N1 C15 C32 C28 -123.5(3)
C19 C13 C33 C34 0.8(4)
C5 C13 C33 C34 -174.5(2)
C30 C12 C34 C33 1.3(4)
C13 C33 C34 C12 -1.5(4)
C39 C24 C35 C46 -2.9(4)
C8 C24 C35 C46 178.1(3)
C39 C24 C35 Cl3 176.66(19)
C8 C24 C35 Cl3 -2.3(3)
C32 C28 C36 C40 -1.6(4)
Cl2 C28 C36 C40 178.4(2)
C31 C25 C37 C11 0.5(4)
C1 C11 C37 C25 1.4(4)
O2 S1 C38 C48 -73.10(19)
O3 S1 C38 C48 56.8(2)
N2 S1 C38 C48 172.57(17)
O2 S1 C38 C47 46.1(2)
O3 S1 C38 C47 176.04(18)
N2 S1 C38 C47 -68.2(2)
O2 S1 C38 C44 167.90(17)
O3 S1 C38 C44 -62.2(2)
N2 S1 C38 C44 53.58(19)
C35 C24 C39 C49 2.6(4)
C8 C24 C39 C49 -178.5(3)
C35 C24 C39 Cl4 -177.36(19)
C8 C24 C39 Cl4 1.6(3)
C28 C36 C40 C29 1.1(4)
C41 C29 C40 C36 0.2(4)
C28 C32 C41 C29 0.6(4)
C15 C32 C41 C29 176.0(2)
C28 C32 C41 Cl1 -177.36(19)
C15 C32 C41 Cl1 -1.9(3)
C40 C29 C41 C32 -1.0(4)
C40 C29 C41 Cl1 177.0(2)
C24 C35 C46 C45 1.2(5)
Cl3 C35 C46 C45 -178.4(2)
C49 C45 C46 C35 1.1(5)
C24 C39 C49 C45 -0.5(5)
Cl4 C39 C49 C45 179.4(3)
C46 C45 C49 C39 -1.4(5)
